data_4517958
loop_
_publ_author_name
'Adamovskyi, Mykhailo I.'
'Avramenko, Mykola M.'
'Volochnyuk, Dmitriy M.'
'Ryabukhin, Sergey V.'

_publ_section_title
;
 Fluoral Hydrate: A Perspective Substrate for the Castagnoli-Cushman
 Reaction.
;
_journal_issue 33
_journal_name_full 'ACS omega'
_journal_page_first 20932
_journal_page_last 20942
_journal_paper_doi 10.1021/acsomega.0c02394
_journal_volume 5
_journal_year 2020
_chemical_formula_moiety 'C19 H16 F3 N O4'
_chemical_formula_sum 'C19 H16 F3 N O4'
_chemical_formula_weight 379.33
_space_group_crystal_system triclinic
_space_group_IT_number 2
_space_group_name_Hall '-P 1'
_space_group_name_H-M_alt 'P -1'
_atom_sites_solution_hydrogens mixed
_audit_creation_method SHELXL-2016/4
_cell_angle_alpha 73.712(6)
_cell_angle_beta 82.580(7)
_cell_angle_gamma 86.521(10)
_cell_formula_units_Z 2
_cell_length_a 7.213(2)
_cell_length_b 9.427(2)
_cell_length_c 13.291(5)
_cell_measurement_reflns_used 429
_cell_measurement_temperature 173(2)
_cell_measurement_theta_max 21.19
_cell_measurement_theta_min 3.10
_cell_volume 859.9(4)
_computing_cell_refinement 'Bruker SMART'
_computing_data_collection 'Bruker SMART'
_computing_data_reduction 'Bruker SAINT'
_computing_molecular_graphics 'Bruker SHELXTL'
_computing_publication_material 'Bruker SHELXTL'
_computing_structure_refinement 'SHELXL-2016/4 (Sheldrick, 2016)'
_computing_structure_solution 'Bruker SHELXTL'
_diffrn_ambient_temperature 173(2)
_diffrn_measured_fraction_theta_full 0.995
_diffrn_measured_fraction_theta_max 0.995
_diffrn_measurement_device_type 'CCD area detector'
_diffrn_measurement_method 'omega scans'
_diffrn_radiation_monochromator graphite
_diffrn_radiation_source 'sealed tube'
_diffrn_radiation_type MoK\a
_diffrn_radiation_wavelength 0.71073
_diffrn_reflns_av_R_equivalents 0.0531
_diffrn_reflns_av_unetI/netI 0.0619
_diffrn_reflns_Laue_measured_fraction_full 0.995
_diffrn_reflns_Laue_measured_fraction_max 0.995
_diffrn_reflns_limit_h_max 8
_diffrn_reflns_limit_h_min -8
_diffrn_reflns_limit_k_max 11
_diffrn_reflns_limit_k_min -10
_diffrn_reflns_limit_l_max 16
_diffrn_reflns_limit_l_min -16
_diffrn_reflns_number 10748
_diffrn_reflns_point_group_measured_fraction_full 0.995
_diffrn_reflns_point_group_measured_fraction_max 0.995
_diffrn_reflns_theta_full 25.242
_diffrn_reflns_theta_max 25.496
_diffrn_reflns_theta_min 2.251
_exptl_absorpt_coefficient_mu 0.124
_exptl_absorpt_correction_T_max 0.99
_exptl_absorpt_correction_T_min 0.64
_exptl_absorpt_correction_type numerical
_exptl_absorpt_process_details SADABS
_exptl_crystal_colour colourless
_exptl_crystal_density_diffrn 1.465
_exptl_crystal_description plate
_exptl_crystal_F_000 392
_exptl_crystal_size_max 0.420
_exptl_crystal_size_mid 0.160
_exptl_crystal_size_min 0.070
_refine_diff_density_max 0.209
_refine_diff_density_min -0.207
_refine_diff_density_rms 0.046
_refine_ls_extinction_method none
_refine_ls_goodness_of_fit_ref 1.063
_refine_ls_hydrogen_treatment mixed
_refine_ls_matrix_type full
_refine_ls_number_parameters 249
_refine_ls_number_reflns 3187
_refine_ls_number_restraints 1
_refine_ls_restrained_S_all 1.063
_refine_ls_R_factor_all 0.0821
_refine_ls_R_factor_gt 0.0462
_refine_ls_shift/su_max 0.000
_refine_ls_shift/su_mean 0.000
_refine_ls_structure_factor_coef Fsqd
_refine_ls_weighting_details 'w=1/[\s^2^(Fo^2^)+(0.0369P)^2^] where P=(Fo^2^+2Fc^2^)/3'
_refine_ls_weighting_scheme calc
_refine_ls_wR_factor_gt 0.0893
_refine_ls_wR_factor_ref 0.1020
_reflns_Friedel_coverage 0.000
_reflns_number_gt 2104
_reflns_number_total 3187
_reflns_threshold_expression 'I > 2\s(I)'
_cod_data_source_file ao0c02394_si_002.cif
_cod_data_source_block xr102
_cod_depositor_comments 'Adding full bibliography for 4517958--4517959.cif.'
_cod_database_code 4517958
_shelx_shelxl_version_number 2016/4
_shelx_space_group_comment
;
The symmetry employed for this shelxl refinement is uniquely defined
by the following loop, which should always be used as a source of
symmetry information in preference to the above space-group names.
They are only intended as comments.
;
_shelx_estimated_absorpt_t_min 0.950
_shelx_estimated_absorpt_t_max 0.991

loop_
_space_group_symop_operation_xyz
'x, y, z'
'-x, -y, -z'

loop_
_atom_site_label
_atom_site_type_symbol
_atom_site_fract_x
_atom_site_fract_y
_atom_site_fract_z
_atom_site_U_iso_or_equiv
_atom_site_adp_type
_atom_site_occupancy
_atom_site_site_symmetry_order
_atom_site_calc_flag
_atom_site_refinement_flags_posn
_atom_site_refinement_flags_adp
_atom_site_refinement_flags_occupancy
_atom_site_disorder_assembly
_atom_site_disorder_group
F1 F 0.22658(19) 0.54158(13) 0.94002(10) 0.0453(4) Uani 1 1 d . . . . .
F2 F 0.51178(18) 0.61300(14) 0.90661(10) 0.0447(4) Uani 1 1 d . . . . .
F3 F 0.30097(18) 0.73068(13) 0.98304(9) 0.0386(4) Uani 1 1 d . . . . .
O1 O -0.1590(2) 0.93242(17) 0.79513(13) 0.0396(4) Uani 1 1 d . . . . .
O2 O 0.5502(2) 0.85906(18) 0.60678(14) 0.0450(5) Uani 1 1 d D . . . .
H2 H 0.568(5) 0.877(4) 0.5375(15) 0.142(16) Uiso 1 1 d D . . . .
O3 O 0.3864(2) 1.06963(18) 0.59864(12) 0.0469(5) Uani 1 1 d . . . . .
O4 O 0.2696(3) 0.6568(2) 0.33835(13) 0.0577(5) Uani 1 1 d . . . . .
N1 N 0.1010(2) 0.78592(18) 0.78808(13) 0.0253(4) Uani 1 1 d . . . . .
C1 C 0.0080(3) 0.9107(2) 0.80392(16) 0.0267(5) Uani 1 1 d . . . . .
C2 C 0.1202(3) 1.0176(2) 0.83247(15) 0.0241(5) Uani 1 1 d . . . . .
C3 C 0.3140(3) 1.0126(2) 0.81635(15) 0.0241(5) Uani 1 1 d . . . . .
C4 C 0.4120(3) 0.8972(2) 0.76789(16) 0.0236(5) Uani 1 1 d . . . . .
H4 H 0.534892 0.871623 0.796664 0.028 Uiso 1 1 calc R U . . .
C5 C 0.2993(3) 0.7560(2) 0.79843(16) 0.0246(5) Uani 1 1 d . . . . .
H5 H 0.348012 0.698021 0.747647 0.030 Uiso 1 1 calc R U . . .
C6 C 0.0269(3) 1.1237(2) 0.87630(16) 0.0299(5) Uani 1 1 d . . . . .
H6 H -0.105952 1.128556 0.885709 0.036 Uiso 1 1 calc R U . . .
C7 C 0.1279(3) 1.2218(2) 0.90604(17) 0.0340(6) Uani 1 1 d . . . . .
H7 H 0.064823 1.293267 0.937114 0.041 Uiso 1 1 calc R U . . .
C8 C 0.3202(3) 1.2158(2) 0.89062(18) 0.0377(6) Uani 1 1 d . . . . .
H8 H 0.389144 1.283443 0.911404 0.045 Uiso 1 1 calc R U . . .
C9 C 0.4148(3) 1.1126(2) 0.84522(18) 0.0348(6) Uani 1 1 d . . . . .
H9 H 0.547632 1.110284 0.833968 0.042 Uiso 1 1 calc R U . . .
C10 C 0.4504(3) 0.9483(2) 0.64874(17) 0.0284(5) Uani 1 1 d . . . . .
C11 C 0.3324(3) 0.6612(2) 0.90744(17) 0.0290(5) Uani 1 1 d . . . . .
C12 C 0.0014(3) 0.6790(2) 0.75354(17) 0.0318(6) Uani 1 1 d . . . . .
H12A H -0.132626 0.708835 0.753602 0.038 Uiso 1 1 calc R U . . .
H12B H 0.010532 0.580255 0.804469 0.038 Uiso 1 1 calc R U . . .
C13 C 0.0793(3) 0.6690(2) 0.64470(17) 0.0280(5) Uani 1 1 d . . . . .
C14 C 0.0724(3) 0.7915(3) 0.55758(18) 0.0426(7) Uani 1 1 d . . . . .
H14 H 0.020946 0.882428 0.567604 0.051 Uiso 1 1 calc R U . . .
C15 C 0.1382(4) 0.7842(3) 0.4573(2) 0.0502(7) Uani 1 1 d . . . . .
H15 H 0.132520 0.869416 0.399003 0.060 Uiso 1 1 calc R U . . .
C16 C 0.2126(3) 0.6528(3) 0.44179(19) 0.0396(6) Uani 1 1 d . . . . .
C17 C 0.2226(3) 0.5298(3) 0.5262(2) 0.0382(6) Uani 1 1 d . . . . .
H17 H 0.275436 0.439525 0.515658 0.046 Uiso 1 1 calc R U . . .
C18 C 0.1546(3) 0.5386(2) 0.62735(18) 0.0334(6) Uani 1 1 d . . . . .
H18 H 0.160172 0.453166 0.685501 0.040 Uiso 1 1 calc R U . . .
C19 C 0.3492(3) 0.5252(3) 0.3178(2) 0.0578(8) Uani 1 1 d . . . . .
H19A H 0.466167 0.500003 0.349759 0.087 Uiso 1 1 calc R U . . .
H19B H 0.374959 0.539993 0.241346 0.087 Uiso 1 1 calc R U . . .
H19C H 0.261623 0.444490 0.347955 0.087 Uiso 1 1 calc R U . . .

loop_
_atom_site_aniso_label
_atom_site_aniso_U_11
_atom_site_aniso_U_22
_atom_site_aniso_U_33
_atom_site_aniso_U_23
_atom_site_aniso_U_13
_atom_site_aniso_U_12
F1 0.0551(10) 0.0315(8) 0.0456(8) -0.0011(6) -0.0089(7) -0.0106(7)
F2 0.0324(8) 0.0536(9) 0.0408(8) -0.0036(7) -0.0069(6) 0.0161(7)
F3 0.0480(9) 0.0408(8) 0.0286(7) -0.0126(6) -0.0054(6) 0.0029(6)
O1 0.0178(9) 0.0449(10) 0.0617(11) -0.0222(9) -0.0097(8) 0.0026(7)
O2 0.0525(11) 0.0433(11) 0.0345(10) -0.0127(9) 0.0106(9) 0.0112(9)
O3 0.0551(12) 0.0409(10) 0.0347(10) -0.0022(8) 0.0053(8) 0.0153(9)
O4 0.0702(14) 0.0646(13) 0.0440(11) -0.0298(10) 0.0086(10) -0.0091(10)
N1 0.0198(10) 0.0292(10) 0.0310(10) -0.0140(8) -0.0036(8) -0.0026(8)
C1 0.0214(13) 0.0306(13) 0.0269(12) -0.0074(10) 0.0006(10) -0.0003(10)
C2 0.0222(12) 0.0255(12) 0.0246(12) -0.0073(10) -0.0016(9) -0.0013(9)
C3 0.0233(12) 0.0243(12) 0.0248(11) -0.0072(10) -0.0010(9) -0.0017(9)
C4 0.0154(11) 0.0281(12) 0.0279(12) -0.0085(10) -0.0034(9) 0.0000(9)
C5 0.0220(12) 0.0273(12) 0.0260(12) -0.0097(10) -0.0031(9) 0.0000(9)
C6 0.0245(12) 0.0291(13) 0.0350(13) -0.0093(11) -0.0001(10) 0.0027(10)
C7 0.0352(14) 0.0308(13) 0.0386(14) -0.0167(11) 0.0013(11) -0.0004(11)
C8 0.0357(15) 0.0367(14) 0.0478(15) -0.0228(12) -0.0036(12) -0.0052(11)
C9 0.0232(13) 0.0367(14) 0.0466(15) -0.0153(12) -0.0022(11) -0.0035(11)
C10 0.0196(12) 0.0304(13) 0.0347(13) -0.0107(11) 0.0031(10) -0.0007(10)
C11 0.0268(13) 0.0281(13) 0.0332(13) -0.0113(11) -0.0022(10) 0.0015(10)
C12 0.0262(13) 0.0353(13) 0.0386(14) -0.0167(11) -0.0034(11) -0.0064(10)
C13 0.0225(12) 0.0322(13) 0.0339(13) -0.0141(11) -0.0079(10) -0.0042(10)
C14 0.0598(18) 0.0322(14) 0.0391(15) -0.0159(12) -0.0057(13) 0.0027(13)
C15 0.073(2) 0.0401(16) 0.0382(16) -0.0119(13) -0.0072(14) -0.0017(14)
C16 0.0376(16) 0.0501(17) 0.0379(15) -0.0230(14) -0.0011(12) -0.0091(13)
C17 0.0280(14) 0.0406(15) 0.0555(17) -0.0280(14) -0.0093(12) 0.0043(11)
C18 0.0296(14) 0.0324(14) 0.0422(15) -0.0138(12) -0.0112(11) -0.0015(11)
C19 0.0365(16) 0.084(2) 0.071(2) -0.0555(18) 0.0048(14) -0.0071(15)

loop_
_atom_type_symbol
_atom_type_description
_atom_type_scat_dispersion_real
_atom_type_scat_dispersion_imag
_atom_type_scat_source
C C 0.0033 0.0016 'International Tables Vol C Tables 4.2.6.8 and 6.1.1.4'
H H 0.0000 0.0000 'International Tables Vol C Tables 4.2.6.8 and 6.1.1.4'
N N 0.0061 0.0033 'International Tables Vol C Tables 4.2.6.8 and 6.1.1.4'
O O 0.0106 0.0060 'International Tables Vol C Tables 4.2.6.8 and 6.1.1.4'
F F 0.0171 0.0103 'International Tables Vol C Tables 4.2.6.8 and 6.1.1.4'

loop_
_geom_angle_atom_site_label_1
_geom_angle_atom_site_label_2
_geom_angle_atom_site_label_3
_geom_angle
_geom_angle_site_symmetry_1
_geom_angle_site_symmetry_3
_geom_angle_publ_flag
C16 O4 C19 117.4(2) . . ?
C1 N1 C5 123.10(17) . . ?
C1 N1 C12 119.64(17) . . ?
C5 N1 C12 117.18(16) . . ?
O1 C1 N1 121.60(19) . . ?
O1 C1 C2 121.79(19) . . ?
N1 C1 C2 116.61(18) . . ?
C3 C2 C6 120.17(19) . . ?
C3 C2 C1 121.16(18) . . ?
C6 C2 C1 118.67(19) . . ?
C9 C3 C2 119.81(19) . . ?
C9 C3 C4 121.00(19) . . ?
C2 C3 C4 119.19(18) . . ?
C3 C4 C10 113.82(17) . . ?
C3 C4 C5 111.05(17) . . ?
C10 C4 C5 108.33(16) . . ?
N1 C5 C11 112.21(17) . . ?
N1 C5 C4 112.57(17) . . ?
C11 C5 C4 110.89(16) . . ?
C7 C6 C2 119.8(2) . . ?
C8 C7 C6 119.9(2) . . ?
C7 C8 C9 120.9(2) . . ?
C8 C9 C3 119.4(2) . . ?
O3 C10 O2 124.5(2) . . ?
O3 C10 C4 120.42(19) . . ?
O2 C10 C4 115.0(2) . . ?
F3 C11 F1 106.11(17) . . ?
F3 C11 F2 106.38(17) . . ?
F1 C11 F2 106.99(17) . . ?
F3 C11 C5 114.60(17) . . ?
F1 C11 C5 112.71(17) . . ?
F2 C11 C5 109.58(17) . . ?
N1 C12 C13 112.36(17) . . ?
C18 C13 C14 117.7(2) . . ?
C18 C13 C12 121.8(2) . . ?
C14 C13 C12 120.5(2) . . ?
C15 C14 C13 121.6(2) . . ?
C14 C15 C16 119.7(2) . . ?
O4 C16 C17 124.8(2) . . ?
O4 C16 C15 114.9(2) . . ?
C17 C16 C15 120.2(2) . . ?
C16 C17 C18 119.4(2) . . ?
C13 C18 C17 121.3(2) . . ?

loop_
_geom_bond_atom_site_label_1
_geom_bond_atom_site_label_2
_geom_bond_distance
_geom_bond_site_symmetry_2
_geom_bond_publ_flag
F1 C11 1.337(2) . ?
F2 C11 1.345(2) . ?
F3 C11 1.335(2) . ?
O1 C1 1.224(2) . ?
O2 C10 1.274(3) . ?
O3 C10 1.247(2) . ?
O4 C16 1.374(3) . ?
O4 C19 1.417(3) . ?
N1 C1 1.373(3) . ?
N1 C5 1.458(2) . ?
N1 C12 1.475(2) . ?
C1 C2 1.486(3) . ?
C2 C3 1.387(3) . ?
C2 C6 1.391(3) . ?
C3 C9 1.387(3) . ?
C3 C4 1.510(3) . ?
C4 C10 1.514(3) . ?
C4 C5 1.530(3) . ?
C5 C11 1.514(3) . ?
C6 C7 1.380(3) . ?
C7 C8 1.376(3) . ?
C8 C9 1.385(3) . ?
C12 C13 1.509(3) . ?
C13 C18 1.380(3) . ?
C13 C14 1.391(3) . ?
C14 C15 1.375(3) . ?
C15 C16 1.378(3) . ?
C16 C17 1.375(3) . ?
C17 C18 1.394(3) . ?
